data_4337689
loop_
_publ_author_name
'Schulz, Axel'
'Villinger, Alexander'
'Westenkirchner, Andrea'

_publ_section_title
;
 The Reactivity of Silylated Amino(dichloro)phosphanes in the Presence of
 Silver Salts.
;
_journal_issue 6
_journal_name_full 'Inorganic chemistry'
_journal_page_first 3183
_journal_page_last 3193
_journal_paper_doi 10.1021/ic500054w
_journal_volume 53
_journal_year 2014
_chemical_formula_moiety 'C16 H36 F6 N O4 P Si5'
_chemical_formula_sum 'C16 H36 F6 N O4 P Si5'
_chemical_formula_weight 591.88
_chemical_name_systematic
;
N-tris(trimethylsilyl)sily-N-(trimethylsilyl)amino-bis(triflourocetyl)phosphane
;
_space_group_IT_number 15
_symmetry_cell_setting monoclinic
_symmetry_Int_Tables_number 15
_symmetry_space_group_name_Hall '-C 2yc'
_symmetry_space_group_name_H-M 'C 1 2/c 1'
_atom_sites_solution_hydrogens geom
_atom_sites_solution_primary direct
_atom_sites_solution_secondary difmap
_audit_creation_method SHELXL-97
_cell_angle_alpha 90.00
_cell_angle_beta 93.495(2)
_cell_angle_gamma 90.00
_cell_formula_units_Z 8
_cell_length_a 16.9769(5)
_cell_length_b 9.3993(3)
_cell_length_c 37.9843(12)
_cell_measurement_reflns_used 9828
_cell_measurement_temperature 173(2)
_cell_measurement_theta_max 60.795
_cell_measurement_theta_min 6.657
_cell_volume 6049.9(3)
_computing_cell_refinement 'Bruker Apex V7.51A'
_computing_data_collection 'Bruker Apex V7.51A'
_computing_data_reduction 'Bruker SAINT'
_computing_molecular_graphics 'ORTEP-3v2.01 (Farrugia, 1997)'
_computing_publication_material SHELXL-97
_computing_structure_refinement 'SHELXL-97 (Sheldrick, 1997)'
_computing_structure_solution 'SHELXS-97 (Sheldrick, 1997)'
_diffrn_ambient_temperature 173(2)
_diffrn_measured_fraction_theta_full 0.993
_diffrn_measured_fraction_theta_max 0.993
_diffrn_measurement_device_type 'Bruker Apex Kappa II-CCD-diffractometer'
_diffrn_measurement_method 'phi and omega scans'
_diffrn_radiation_monochromator graphite
_diffrn_radiation_source 'sealed tube'
_diffrn_radiation_type MoK\a
_diffrn_radiation_wavelength 0.71073
_diffrn_reflns_av_R_equivalents 0.0410
_diffrn_reflns_av_sigmaI/netI 0.0330
_diffrn_reflns_limit_h_max 23
_diffrn_reflns_limit_h_min -24
_diffrn_reflns_limit_k_max 13
_diffrn_reflns_limit_k_min -13
_diffrn_reflns_limit_l_max 54
_diffrn_reflns_limit_l_min -52
_diffrn_reflns_number 69902
_diffrn_reflns_theta_full 30.54
_diffrn_reflns_theta_max 30.54
_diffrn_reflns_theta_min 4.14
_exptl_absorpt_coefficient_mu 0.347
_exptl_absorpt_correction_T_max 0.9862
_exptl_absorpt_correction_T_min 0.8428
_exptl_absorpt_correction_type multi-scan
_exptl_absorpt_process_details '(SADABS; Sheldrick, 2004)'
_exptl_crystal_colour colourless
_exptl_crystal_density_diffrn 1.300
_exptl_crystal_density_method 'not measured'
_exptl_crystal_description plate
_exptl_crystal_F_000 2480
_exptl_crystal_size_max 0.51
_exptl_crystal_size_mid 0.25
_exptl_crystal_size_min 0.04
_refine_diff_density_max 0.524
_refine_diff_density_min -0.484
_refine_diff_density_rms 0.061
_refine_ls_extinction_method none
_refine_ls_goodness_of_fit_ref 1.040
_refine_ls_hydrogen_treatment constr
_refine_ls_matrix_type full
_refine_ls_number_parameters 310
_refine_ls_number_reflns 9209
_refine_ls_number_restraints 0
_refine_ls_restrained_S_all 1.040
_refine_ls_R_factor_all 0.0607
_refine_ls_R_factor_gt 0.0412
_refine_ls_shift/su_max 0.001
_refine_ls_shift/su_mean 0.000
_refine_ls_structure_factor_coef Fsqd
_refine_ls_weighting_details 'calc w=1/[\s^2^(Fo^2^)+(0.0387P)^2^+6.7754P] where P=(Fo^2^+2Fc^2^)/3'
_refine_ls_weighting_scheme calc
_refine_ls_wR_factor_gt 0.0921
_refine_ls_wR_factor_ref 0.0984
_reflns_number_gt 7148
_reflns_number_total 9209
_reflns_threshold_expression >2\s(I)
_cod_data_source_file ic500054w_si_002.cif
_cod_data_source_block av_aw34
_cod_original_sg_symbol_H-M 'C 2/c'
_cod_database_code 4337689

loop_
_symmetry_equiv_pos_as_xyz
'x, y, z'
'-x, y, -z+1/2'
'x+1/2, y+1/2, z'
'-x+1/2, y+1/2, -z+1/2'
'-x, -y, -z'
'x, -y, z-1/2'
'-x+1/2, -y+1/2, -z'
'x+1/2, -y+1/2, z-1/2'

loop_
_atom_site_label
_atom_site_type_symbol
_atom_site_fract_x
_atom_site_fract_y
_atom_site_fract_z
_atom_site_U_iso_or_equiv
_atom_site_adp_type
_atom_site_occupancy
_atom_site_symmetry_multiplicity
_atom_site_calc_flag
_atom_site_refinement_flags
P P 0.10937(2) 0.74774(4) 0.109901(10) 0.02269(9) Uani 1 1 d .
Si1 Si 0.09214(3) 0.45702(5) 0.074897(11) 0.02621(10) Uani 1 1 d .
Si2 Si 0.14790(2) 0.51210(4) 0.155601(10) 0.01919(9) Uani 1 1 d .
Si3 Si 0.28455(3) 0.45974(5) 0.157273(12) 0.02770(10) Uani 1 1 d .
Si4 Si 0.07361(3) 0.32055(5) 0.176953(12) 0.02831(11) Uani 1 1 d .
Si5 Si 0.13258(3) 0.70157(5) 0.196632(11) 0.02317(9) Uani 1 1 d .
N N 0.11483(7) 0.57441(13) 0.11165(3) 0.0215(2) Uani 1 1 d .
O1 O 0.17170(7) 0.78572(12) 0.07741(3) 0.0283(2) Uani 1 1 d .
O2 O 0.23776(10) 0.96235(16) 0.10680(4) 0.0506(4) Uani 1 1 d .
O3 O 0.02767(7) 0.76203(12) 0.08098(3) 0.0278(2) Uani 1 1 d .
O4 O 0.04671(9) 0.99537(14) 0.07100(4) 0.0468(4) Uani 1 1 d .
F1 F 0.30309(8) 0.81317(15) 0.03782(4) 0.0579(4) Uani 1 1 d .
F2 F 0.20440(8) 0.94076(19) 0.02027(3) 0.0684(5) Uani 1 1 d .
F3 F 0.30382(8) 1.03601(13) 0.04812(4) 0.0544(3) Uani 1 1 d .
F4 F -0.05404(11) 0.8095(2) 0.01464(4) 0.0964(7) Uani 1 1 d .
F5 F -0.12269(8) 0.8185(2) 0.05870(5) 0.0846(5) Uani 1 1 d .
F6 F -0.09013(11) 1.00841(17) 0.03440(5) 0.0939(6) Uani 1 1 d .
C1 C 0.22139(10) 0.89492(18) 0.08109(5) 0.0294(3) Uani 1 1 d .
C2 C 0.25842(11) 0.9221(2) 0.04606(5) 0.0363(4) Uani 1 1 d .
C3 C 0.01024(11) 0.88849(18) 0.06703(4) 0.0312(4) Uani 1 1 d .
C4 C -0.06535(13) 0.8811(2) 0.04301(6) 0.0445(5) Uani 1 1 d .
C5 C 0.10753(15) 0.5424(2) 0.03182(5) 0.0474(5) Uani 1 1 d .
H5A H 0.0705 0.6217 0.0281 0.071 Uiso 1 1 calc R
H5B H 0.0985 0.4725 0.0129 0.071 Uiso 1 1 calc R
H5C H 0.1617 0.5782 0.0318 0.071 Uiso 1 1 calc R
C6 C -0.01234(11) 0.4040(2) 0.07674(6) 0.0428(5) Uani 1 1 d .
H6A H -0.0223 0.3744 0.1008 0.064 Uiso 1 1 calc R
H6B H -0.0237 0.3247 0.0605 0.064 Uiso 1 1 calc R
H6C H -0.0464 0.4849 0.0699 0.064 Uiso 1 1 calc R
C7 C 0.16068(11) 0.30396(19) 0.07833(5) 0.0357(4) Uani 1 1 d .
H7A H 0.2144 0.3366 0.0747 0.053 Uiso 1 1 calc R
H7B H 0.1448 0.2332 0.0603 0.053 Uiso 1 1 calc R
H7C H 0.1592 0.2611 0.1018 0.053 Uiso 1 1 calc R
C8 C 0.32916(12) 0.5785(3) 0.12424(6) 0.0474(5) Uani 1 1 d .
H8A H 0.3858 0.5588 0.1239 0.071 Uiso 1 1 calc R
H8B H 0.3213 0.6782 0.1308 0.071 Uiso 1 1 calc R
H8C H 0.3037 0.5607 0.1008 0.071 Uiso 1 1 calc R
C9 C 0.33048(11) 0.5036(2) 0.20197(5) 0.0380(4) Uani 1 1 d .
H9A H 0.3060 0.4458 0.2198 0.057 Uiso 1 1 calc R
H9B H 0.3223 0.6047 0.2070 0.057 Uiso 1 1 calc R
H9C H 0.3872 0.4835 0.2026 0.057 Uiso 1 1 calc R
C10 C 0.31002(12) 0.2692(2) 0.14906(6) 0.0495(6) Uani 1 1 d .
H10A H 0.3672 0.2560 0.1529 0.074 Uiso 1 1 calc R
H10B H 0.2935 0.2440 0.1247 0.074 Uiso 1 1 calc R
H10C H 0.2827 0.2081 0.1653 0.074 Uiso 1 1 calc R
C11 C -0.02759(13) 0.3812(2) 0.18681(7) 0.0546(6) Uani 1 1 d .
H11A H -0.0550 0.4177 0.1652 0.082 Uiso 1 1 calc R
H11B H -0.0236 0.4568 0.2046 0.082 Uiso 1 1 calc R
H11C H -0.0573 0.3010 0.1958 0.082 Uiso 1 1 calc R
C12 C 0.06321(13) 0.15747(19) 0.14896(5) 0.0393(4) Uani 1 1 d .
H12A H 0.0312 0.0869 0.1606 0.059 Uiso 1 1 calc R
H12B H 0.1156 0.1177 0.1456 0.059 Uiso 1 1 calc R
H12C H 0.0374 0.1822 0.1260 0.059 Uiso 1 1 calc R
C13 C 0.12874(17) 0.2593(2) 0.21865(6) 0.0553(6) Uani 1 1 d .
H13A H 0.1001 0.1804 0.2289 0.083 Uiso 1 1 calc R
H13B H 0.1332 0.3382 0.2355 0.083 Uiso 1 1 calc R
H13C H 0.1816 0.2273 0.2133 0.083 Uiso 1 1 calc R
C14 C 0.03080(11) 0.7802(2) 0.19320(5) 0.0375(4) Uani 1 1 d .
H14A H 0.0261 0.8512 0.2118 0.056 Uiso 1 1 calc R
H14B H -0.0082 0.7048 0.1958 0.056 Uiso 1 1 calc R
H14C H 0.0214 0.8258 0.1701 0.056 Uiso 1 1 calc R
C15 C 0.20668(11) 0.84809(18) 0.19375(5) 0.0313(4) Uani 1 1 d .
H15A H 0.2016 0.8908 0.1702 0.047 Uiso 1 1 calc R
H15B H 0.2600 0.8093 0.1981 0.047 Uiso 1 1 calc R
H15C H 0.1972 0.9208 0.2115 0.047 Uiso 1 1 calc R
C16 C 0.14509(12) 0.6266(2) 0.24244(4) 0.0366(4) Uani 1 1 d .
H16A H 0.1955 0.5758 0.2453 0.055 Uiso 1 1 calc R
H16B H 0.1018 0.5605 0.2463 0.055 Uiso 1 1 calc R
H16C H 0.1445 0.7042 0.2596 0.055 Uiso 1 1 calc R

loop_
_atom_site_aniso_label
_atom_site_aniso_U_11
_atom_site_aniso_U_22
_atom_site_aniso_U_33
_atom_site_aniso_U_23
_atom_site_aniso_U_13
_atom_site_aniso_U_12
P 0.0272(2) 0.02104(18) 0.01945(18) 0.00080(14) -0.00200(14) -0.00257(15)
Si1 0.0317(2) 0.0249(2) 0.0213(2) -0.00213(16) -0.00408(17) -0.00484(17)
Si2 0.02051(19) 0.01828(18) 0.01844(18) 0.00006(14) -0.00158(14) -0.00056(14)
Si3 0.0214(2) 0.0311(2) 0.0299(2) -0.00698(18) -0.00462(17) 0.00337(17)
Si4 0.0374(3) 0.0213(2) 0.0265(2) 0.00285(17) 0.00373(18) -0.00490(18)
Si5 0.0271(2) 0.02104(19) 0.0213(2) -0.00156(15) 0.00123(16) 0.00109(16)
N 0.0251(6) 0.0194(6) 0.0194(6) 0.0011(5) -0.0018(5) -0.0023(5)
O1 0.0320(6) 0.0278(6) 0.0252(6) -0.0008(4) 0.0024(5) -0.0111(5)
O2 0.0653(10) 0.0503(9) 0.0360(7) -0.0076(6) 0.0013(7) -0.0315(7)
O3 0.0281(6) 0.0256(5) 0.0288(6) 0.0057(5) -0.0059(5) -0.0013(4)
O4 0.0599(9) 0.0266(6) 0.0514(8) 0.0033(6) -0.0181(7) -0.0039(6)
F1 0.0610(8) 0.0527(8) 0.0631(8) -0.0054(6) 0.0276(7) -0.0024(6)
F2 0.0501(8) 0.1167(13) 0.0369(7) 0.0327(8) -0.0087(6) -0.0183(8)
F3 0.0547(8) 0.0468(7) 0.0630(8) 0.0088(6) 0.0131(6) -0.0243(6)
F4 0.0860(12) 0.1427(17) 0.0554(9) -0.0443(10) -0.0381(8) 0.0324(11)
F5 0.0404(8) 0.1064(14) 0.1045(13) 0.0271(11) -0.0163(8) -0.0112(8)
F6 0.0947(13) 0.0579(9) 0.1205(14) 0.0230(9) -0.0631(11) 0.0148(9)
C1 0.0295(8) 0.0265(8) 0.0315(9) 0.0046(6) -0.0037(7) -0.0068(6)
C2 0.0323(9) 0.0403(10) 0.0361(10) 0.0078(8) 0.0000(7) -0.0099(8)
C3 0.0369(9) 0.0293(8) 0.0263(8) 0.0009(6) -0.0067(7) 0.0037(7)
C4 0.0445(11) 0.0427(11) 0.0440(11) 0.0040(9) -0.0163(9) 0.0043(9)
C5 0.0803(16) 0.0396(10) 0.0224(9) -0.0046(8) 0.0030(9) -0.0072(10)
C6 0.0329(10) 0.0410(10) 0.0526(12) -0.0012(9) -0.0124(9) -0.0074(8)
C7 0.0380(10) 0.0317(9) 0.0370(10) -0.0093(7) 0.0002(8) -0.0002(7)
C8 0.0300(10) 0.0661(14) 0.0464(12) 0.0008(10) 0.0050(8) -0.0069(9)
C9 0.0337(9) 0.0405(10) 0.0380(10) -0.0083(8) -0.0135(8) 0.0085(8)
C10 0.0398(11) 0.0410(11) 0.0654(14) -0.0207(10) -0.0167(10) 0.0159(9)
C11 0.0465(12) 0.0466(12) 0.0742(16) -0.0043(11) 0.0310(12) -0.0104(10)
C12 0.0533(12) 0.0234(8) 0.0410(10) -0.0003(7) 0.0015(9) -0.0092(8)
C13 0.0962(19) 0.0345(10) 0.0335(10) 0.0105(8) -0.0092(11) -0.0041(11)
C14 0.0349(9) 0.0330(9) 0.0456(11) 0.0034(8) 0.0098(8) 0.0072(7)
C15 0.0374(9) 0.0255(8) 0.0301(8) -0.0038(6) -0.0045(7) -0.0044(7)
C16 0.0552(12) 0.0337(9) 0.0209(8) -0.0008(7) 0.0031(7) 0.0003(8)

loop_
_atom_type_symbol
_atom_type_description
_atom_type_scat_dispersion_real
_atom_type_scat_dispersion_imag
_atom_type_scat_source
C C 0.0033 0.0016 'International Tables Vol C Tables 4.2.6.8 and 6.1.1.4'
H H 0.0000 0.0000 'International Tables Vol C Tables 4.2.6.8 and 6.1.1.4'
N N 0.0061 0.0033 'International Tables Vol C Tables 4.2.6.8 and 6.1.1.4'
O O 0.0106 0.0060 'International Tables Vol C Tables 4.2.6.8 and 6.1.1.4'
F F 0.0171 0.0103 'International Tables Vol C Tables 4.2.6.8 and 6.1.1.4'
P P 0.1023 0.0942 'International Tables Vol C Tables 4.2.6.8 and 6.1.1.4'
Si Si 0.0817 0.0704 'International Tables Vol C Tables 4.2.6.8 and 6.1.1.4'

loop_
_geom_angle_atom_site_label_1
_geom_angle_atom_site_label_2
_geom_angle_atom_site_label_3
_geom_angle
N P O1 101.62(6)
N P O3 98.36(6)
O1 P O3 91.90(6)
N Si1 C6 107.22(8)
N Si1 C7 108.52(7)
C6 Si1 C7 112.88(9)
N Si1 C5 112.54(8)
C6 Si1 C5 109.71(11)
C7 Si1 C5 106.07(10)
N Si2 Si3 109.71(5)
N Si2 Si4 114.61(4)
Si3 Si2 Si4 111.95(2)
N Si2 Si5 108.52(4)
Si3 Si2 Si5 106.41(2)
Si4 Si2 Si5 105.16(2)
C9 Si3 C10 105.93(9)
C9 Si3 C8 108.25(10)
C10 Si3 C8 110.57(11)
C9 Si3 Si2 109.38(6)
C10 Si3 Si2 115.46(7)
C8 Si3 Si2 107.06(7)
C12 Si4 C11 107.95(10)
C12 Si4 C13 104.66(10)
C11 Si4 C13 109.93(12)
C12 Si4 Si2 117.55(7)
C11 Si4 Si2 110.58(7)
C13 Si4 Si2 105.85(8)
C15 Si5 C14 108.97(8)
C15 Si5 C16 106.97(8)
C14 Si5 C16 105.31(9)
C15 Si5 Si2 114.17(6)
C14 Si5 Si2 112.60(7)
C16 Si5 Si2 108.29(6)
P N Si1 124.77(8)
P N Si2 111.77(7)
Si1 N Si2 123.46(7)
C1 O1 P 120.07(11)
C3 O3 P 118.43(11)
O2 C1 O1 127.99(17)
O2 C1 C2 122.75(16)
O1 C1 C2 109.24(14)
F2 C2 F3 108.38(16)
F2 C2 F1 108.14(18)
F3 C2 F1 107.50(15)
F2 C2 C1 111.51(15)
F3 C2 C1 110.76(16)
F1 C2 C1 110.41(15)
O4 C3 O3 127.32(16)
O4 C3 C4 121.81(16)
O3 C3 C4 110.85(15)
F4 C4 F6 109.3(2)
F4 C4 F5 107.3(2)
F6 C4 F5 106.8(2)
F4 C4 C3 111.00(18)
F6 C4 C3 110.74(17)
F5 C4 C3 111.61(17)
Si1 C5 H5A 109.5
Si1 C5 H5B 109.5
H5A C5 H5B 109.5
Si1 C5 H5C 109.5
H5A C5 H5C 109.5
H5B C5 H5C 109.5
Si1 C6 H6A 109.5
Si1 C6 H6B 109.5
H6A C6 H6B 109.5
Si1 C6 H6C 109.5
H6A C6 H6C 109.5
H6B C6 H6C 109.5
Si1 C7 H7A 109.5
Si1 C7 H7B 109.5
H7A C7 H7B 109.5
Si1 C7 H7C 109.5
H7A C7 H7C 109.5
H7B C7 H7C 109.5
Si3 C8 H8A 109.5
Si3 C8 H8B 109.5
H8A C8 H8B 109.5
Si3 C8 H8C 109.5
H8A C8 H8C 109.5
H8B C8 H8C 109.5
Si3 C9 H9A 109.5
Si3 C9 H9B 109.5
H9A C9 H9B 109.5
Si3 C9 H9C 109.5
H9A C9 H9C 109.5
H9B C9 H9C 109.5
Si3 C10 H10A 109.5
Si3 C10 H10B 109.5
H10A C10 H10B 109.5
Si3 C10 H10C 109.5
H10A C10 H10C 109.5
H10B C10 H10C 109.5
Si4 C11 H11A 109.5
Si4 C11 H11B 109.5
H11A C11 H11B 109.5
Si4 C11 H11C 109.5
H11A C11 H11C 109.5
H11B C11 H11C 109.5
Si4 C12 H12A 109.5
Si4 C12 H12B 109.5
H12A C12 H12B 109.5
Si4 C12 H12C 109.5
H12A C12 H12C 109.5
H12B C12 H12C 109.5
Si4 C13 H13A 109.5
Si4 C13 H13B 109.5
H13A C13 H13B 109.5
Si4 C13 H13C 109.5
H13A C13 H13C 109.5
H13B C13 H13C 109.5
Si5 C14 H14A 109.5
Si5 C14 H14B 109.5
H14A C14 H14B 109.5
Si5 C14 H14C 109.5
H14A C14 H14C 109.5
H14B C14 H14C 109.5
Si5 C15 H15A 109.5
Si5 C15 H15B 109.5
H15A C15 H15B 109.5
Si5 C15 H15C 109.5
H15A C15 H15C 109.5
H15B C15 H15C 109.5
Si5 C16 H16A 109.5
Si5 C16 H16B 109.5
H16A C16 H16B 109.5
Si5 C16 H16C 109.5
H16A C16 H16C 109.5
H16B C16 H16C 109.5

loop_
_geom_bond_atom_site_label_1
_geom_bond_atom_site_label_2
_geom_bond_distance
P N 1.6330(13)
P O1 1.7116(12)
P O3 1.7213(12)
Si1 N 1.8025(13)
Si1 C6 1.8477(19)
Si1 C7 1.8500(19)
Si1 C5 1.8554(19)
Si2 N 1.8251(13)
Si2 Si3 2.3687(6)
Si2 Si4 2.3695(6)
Si2 Si5 2.3912(6)
Si3 C9 1.8706(18)
Si3 C10 1.873(2)
Si3 C8 1.874(2)
Si4 C12 1.8676(19)
Si4 C11 1.870(2)
Si4 C13 1.880(2)
Si5 C15 1.8729(17)
Si5 C14 1.8768(18)
Si5 C16 1.8775(17)
O1 C1 1.3306(19)
O2 C1 1.183(2)
O3 C3 1.327(2)
O4 C3 1.185(2)
F1 C2 1.323(2)
F2 C2 1.312(2)
F3 C2 1.319(2)
F4 C4 1.295(3)
F5 C4 1.311(3)
F6 C4 1.303(2)
C1 C2 1.527(2)
C3 C4 1.530(3)
C5 H5A 0.9800
C5 H5B 0.9800
C5 H5C 0.9800
C6 H6A 0.9800
C6 H6B 0.9800
C6 H6C 0.9800
C7 H7A 0.9800
C7 H7B 0.9800
C7 H7C 0.9800
C8 H8A 0.9800
C8 H8B 0.9800
C8 H8C 0.9800
C9 H9A 0.9800
C9 H9B 0.9800
C9 H9C 0.9800
C10 H10A 0.9800
C10 H10B 0.9800
C10 H10C 0.9800
C11 H11A 0.9800
C11 H11B 0.9800
C11 H11C 0.9800
C12 H12A 0.9800
C12 H12B 0.9800
C12 H12C 0.9800
C13 H13A 0.9800
C13 H13B 0.9800
C13 H13C 0.9800
C14 H14A 0.9800
C14 H14B 0.9800
C14 H14C 0.9800
C15 H15A 0.9800
C15 H15B 0.9800
C15 H15C 0.9800
C16 H16A 0.9800
C16 H16B 0.9800
C16 H16C 0.9800

loop_
_geom_torsion_atom_site_label_1
_geom_torsion_atom_site_label_2
_geom_torsion_atom_site_label_3
_geom_torsion_atom_site_label_4
_geom_torsion
N Si2 Si3 C9 145.91(8)
Si4 Si2 Si3 C9 -85.67(7)
Si5 Si2 Si3 C9 28.70(8)
N Si2 Si3 C10 -94.77(10)
Si4 Si2 Si3 C10 33.65(9)
Si5 Si2 Si3 C10 148.02(9)
N Si2 Si3 C8 28.82(9)
Si4 Si2 Si3 C8 157.24(8)
Si5 Si2 Si3 C8 -88.39(8)
N Si2 Si4 C12 54.93(9)
Si3 Si2 Si4 C12 -70.85(8)
Si5 Si2 Si4 C12 174.01(8)
N Si2 Si4 C11 -69.63(10)
Si3 Si2 Si4 C11 164.59(9)
Si5 Si2 Si4 C11 49.45(9)
N Si2 Si4 C13 171.35(10)
Si3 Si2 Si4 C13 45.56(9)
Si5 Si2 Si4 C13 -69.57(9)
N Si2 Si5 C15 -73.25(8)
Si3 Si2 Si5 C15 44.75(7)
Si4 Si2 Si5 C15 163.67(6)
N Si2 Si5 C14 51.69(8)
Si3 Si2 Si5 C14 169.69(7)
Si4 Si2 Si5 C14 -71.39(7)
N Si2 Si5 C16 167.72(8)
Si3 Si2 Si5 C16 -74.28(7)
Si4 Si2 Si5 C16 44.64(7)
O1 P N Si1 -57.42(10)
O3 P N Si1 36.27(10)
O1 P N Si2 122.04(7)
O3 P N Si2 -144.27(7)
C6 Si1 N P -93.61(11)
C7 Si1 N P 144.17(10)
C5 Si1 N P 27.10(14)
C6 Si1 N Si2 86.98(11)
C7 Si1 N Si2 -35.23(11)
C5 Si1 N Si2 -152.30(11)
Si3 Si2 N P -98.97(7)
Si4 Si2 N P 134.09(6)
Si5 Si2 N P 16.91(8)
Si3 Si2 N Si1 80.50(8)
Si4 Si2 N Si1 -46.44(9)
Si5 Si2 N Si1 -163.62(7)
N P O1 C1 -138.04(12)
O3 P O1 C1 123.02(12)
N P O3 C3 -168.01(13)
O1 P O3 C3 -65.98(13)
P O1 C1 O2 11.9(3)
P O1 C1 C2 -169.46(11)
O2 C1 C2 F2 -126.4(2)
O1 C1 C2 F2 54.8(2)
O2 C1 C2 F3 -5.6(3)
O1 C1 C2 F3 175.60(15)
O2 C1 C2 F1 113.3(2)
O1 C1 C2 F1 -65.44(19)
P O3 C3 O4 3.3(3)
P O3 C3 C4 -178.25(13)
O4 C3 C4 F4 108.7(2)
O3 C3 C4 F4 -69.8(2)
O4 C3 C4 F6 -12.8(3)
O3 C3 C4 F6 168.64(19)
O4 C3 C4 F5 -131.7(2)
O3 C3 C4 F5 49.8(2)
